data_2205120
loop_
_publ_author_name
'Morris, J. Jacob'
'Noll, Bruce C.'
'Henderson, Kenneth W.'

_publ_section_title
;
 A redetermination of lithium chloride dioxane
;
_journal_issue 2
_journal_name_full 'Acta Crystallographica Section E'
_journal_page_first m351
_journal_page_last m353
_journal_paper_doi 10.1107/S1600536805001716
_journal_volume 61
_journal_year 2005
_chemical_formula_iupac '[Li Cl (C4 H8 O2)]'
_chemical_formula_moiety 'C4 H8 Cl Li O2'
_chemical_formula_sum 'C4 H8 Cl Li O2'
_chemical_formula_weight 130.49
_chemical_name_common 'Lithium Chloride Dioxane'
_chemical_name_systematic
;
poly[\m~2~-chloro-\m~2~-dioxane-\k^2^O:O'-lithium(I)]
;
_space_group_IT_number 19
_symmetry_cell_setting orthorhombic
_symmetry_space_group_name_Hall 'P 2ac 2ab'
_symmetry_space_group_name_H-M 'P 21 21 21'
_atom_sites_solution_hydrogens geom
_atom_sites_solution_primary direct
_atom_sites_solution_secondary difmap
_audit_creation_method SHELXL-97
_cell_angle_alpha 90.00
_cell_angle_beta 90.00
_cell_angle_gamma 90.00
_cell_formula_units_Z 4
_cell_length_a 7.12270(10)
_cell_length_b 7.72840(10)
_cell_length_c 11.41380(10)
_cell_measurement_reflns_used 7757
_cell_measurement_temperature 100(2)
_cell_measurement_theta_max 38.34
_cell_measurement_theta_min 3.18
_cell_volume 628.296(13)
_computing_cell_refinement 'APEX2 and SAINT (Bruker, 2004)'
_computing_data_collection 'APEX2 (Bruker, 2004)'
_computing_data_reduction 'SAINT and XPREP (Sheldrick, 2003)'
_computing_molecular_graphics 'XP (Sheldrick, 1998)'
_computing_publication_material 'XCIF (Sheldrick, 2001)'
_computing_structure_refinement 'XL (Sheldrick, 2001)'
_computing_structure_solution 'XS (Sheldrick, 2001)'
_diffrn_ambient_temperature 100(2)
_diffrn_detector_area_resol_mean 8.33
_diffrn_measured_fraction_theta_full 0.999
_diffrn_measured_fraction_theta_max 0.999
_diffrn_measurement_device_type 'Bruker SMART APEX'
_diffrn_measurement_method \w
_diffrn_radiation_monochromator graphite
_diffrn_radiation_type MoK\a
_diffrn_radiation_wavelength 0.71073
_diffrn_reflns_av_R_equivalents 0.0228
_diffrn_reflns_av_sigmaI/netI 0.0130
_diffrn_reflns_limit_h_max 11
_diffrn_reflns_limit_h_min -11
_diffrn_reflns_limit_k_max 12
_diffrn_reflns_limit_k_min -12
_diffrn_reflns_limit_l_max 18
_diffrn_reflns_limit_l_min -19
_diffrn_reflns_number 30357
_diffrn_reflns_theta_full 36.32
_diffrn_reflns_theta_max 36.32
_diffrn_reflns_theta_min 3.18
_exptl_absorpt_coefficient_mu 0.507
_exptl_absorpt_correction_T_max 0.9224
_exptl_absorpt_correction_T_min 0.8409
_exptl_absorpt_correction_type multi-scan
_exptl_absorpt_process_details '(SADABS; Sheldrick, 2004)'
_exptl_crystal_colour 'clear colourless'
_exptl_crystal_density_diffrn 1.380
_exptl_crystal_density_method 'not measured'
_exptl_crystal_description Needle
_exptl_crystal_F_000 272
_exptl_crystal_size_max 0.35
_exptl_crystal_size_mid 0.21
_exptl_crystal_size_min 0.16
_refine_diff_density_max 0.383
_refine_diff_density_min -0.124
_refine_ls_abs_structure_details 'Flack (1983), 1285 Friedel pairs'
_refine_ls_abs_structure_Flack 0.01(2)
_refine_ls_extinction_method none
_refine_ls_goodness_of_fit_ref 1.083
_refine_ls_hydrogen_treatment constr
_refine_ls_matrix_type full
_refine_ls_number_parameters 74
_refine_ls_number_reflns 3031
_refine_ls_number_restraints 0
_refine_ls_restrained_S_all 1.083
_refine_ls_R_factor_all 0.0177
_refine_ls_R_factor_gt 0.0170
_refine_ls_shift/su_max 0.001
_refine_ls_shift/su_mean 0.000
_refine_ls_structure_factor_coef Fsqd
_refine_ls_weighting_details 'calc w = 1/[\s^2^(Fo^2^)+(0.0324P)^2^+0.007P] where P = (Fo^2^+2Fc^2^)/3'
_refine_ls_weighting_scheme calc
_refine_ls_wR_factor_gt 0.0452
_refine_ls_wR_factor_ref 0.0454
_reflns_number_gt 2941
_reflns_number_total 3031
_reflns_threshold_expression I>2\s(I)
_cod_data_source_file lh6353.cif
_cod_data_source_block I
_cod_depositor_comments
;
The following automatic conversions were performed:
'_geom_bond_publ_flag' value 'Y' changed to 'y' according to
'/home/saulius/struct/CIF-dictionaries/cif_core.dic' dictionary named
'cif_core.dic' version 2.4.1 from 2010-06-29 (4
times).

'_geom_angle_publ_flag' value 'Y' changed to 'y' according to
'/home/saulius/struct/CIF-dictionaries/cif_core.dic' dictionary named
'cif_core.dic' version 2.4.1 from 2010-06-29 (7 times).

Automatic conversion script
Id: cif_fix_enum 1527 2010-12-29 10:47:43Z saulius 

The following automatic conversions were performed:

'_geom_bond_publ_flag' value 'Y' changed to 'y' according to
/home/saulius/struct/CIF-dictionaries/cif_core.dic dictionary named
'cif_core.dic' version 2.4.1 from 2010-06-29 (4
times).

'_geom_angle_publ_flag' value 'Y' changed to 'y' according
to /home/saulius/struct/CIF-dictionaries/cif_core.dic dictionary
named 'cif_core.dic' version 2.4.1 from 2010-06-29 (7 times).

Automatic conversion script
Id: cif_fix_values 1715 2011-07-08 13:25:40Z adriana 
;
_cod_database_code 2205120
_cod_database_fobs_code 2205120

loop_
_symmetry_equiv_pos_as_xyz
'x, y, z'
'-x+1/2, -y, z+1/2'
'-x, y+1/2, -z+1/2'
'x+1/2, -y+1/2, -z'

loop_
_atom_site_label
_atom_site_fract_x
_atom_site_fract_y
_atom_site_fract_z
_atom_site_U_iso_or_equiv
_atom_site_adp_type
_atom_site_calc_flag
_atom_site_refinement_flags
_atom_site_occupancy
_atom_site_type_symbol
Li1 0.86206(14) 0.12734(14) 0.03626(8) 0.01514(16) Uani d . 1 Li
Cl1 0.685733(16) 0.365608(15) -0.022286(11) 0.01480(3) Uani d . 1 Cl
O1 0.80639(6) 0.09282(5) 0.20256(3) 0.01520(7) Uani d . 1 O
O2 0.72100(5) 0.07984(5) 0.44527(3) 0.01363(7) Uani d . 1 O
C1 0.93006(8) 0.00899(7) 0.28467(5) 0.01644(9) Uani d . 1 C
H1A 1.0614 0.0192 0.2571 0.020 Uiso calc R 1 H
H1B 0.8984 -0.1155 0.2897 0.020 Uiso calc R 1 H
C2 0.91189(7) 0.09083(7) 0.40439(4) 0.01515(8) Uani d . 1 C
H2A 0.9960 0.0309 0.4603 0.018 Uiso calc R 1 H
H2B 0.9506 0.2137 0.4003 0.018 Uiso calc R 1 H
C3 0.60039(7) 0.16809(7) 0.36373(4) 0.01485(8) Uani d . 1 C
H3A 0.6368 0.2915 0.3588 0.018 Uiso calc R 1 H
H3B 0.4688 0.1620 0.3913 0.018 Uiso calc R 1 H
C4 0.61601(7) 0.08537(8) 0.24411(5) 0.01611(9) Uani d . 1 C
H4A 0.5749 -0.0368 0.2486 0.019 Uiso calc R 1 H
H4B 0.5327 0.1464 0.1884 0.019 Uiso calc R 1 H

loop_
_atom_site_aniso_label
_atom_site_aniso_U_11
_atom_site_aniso_U_22
_atom_site_aniso_U_33
_atom_site_aniso_U_12
_atom_site_aniso_U_13
_atom_site_aniso_U_23
Li1 0.0160(4) 0.0177(4) 0.0118(4) 0.0001(3) 0.0003(3) -0.0011(3)
Cl1 0.01154(5) 0.01466(5) 0.01820(5) 0.00052(4) -0.00224(4) 0.00037(4)
O1 0.01494(15) 0.02127(16) 0.00938(13) 0.00168(14) 0.00048(12) 0.00138(12)
O2 0.01435(16) 0.01624(15) 0.01031(13) 0.00198(12) 0.00079(11) 0.00285(12)
C1 0.0157(2) 0.0201(2) 0.01351(18) 0.00490(18) 0.00200(15) 0.00266(16)
C2 0.01311(19) 0.0200(2) 0.01233(17) -0.00085(16) -0.00196(15) 0.00277(16)
C3 0.0150(2) 0.0175(2) 0.01207(17) 0.00399(16) 0.00072(15) 0.00307(15)
C4 0.01371(19) 0.0224(2) 0.01217(18) -0.00213(17) -0.00183(15) 0.00026(17)

loop_
_atom_type_symbol
_atom_type_description
_atom_type_scat_dispersion_real
_atom_type_scat_dispersion_imag
_atom_type_scat_source
C C 0.0033 0.0016 'International Tables Vol C Tables 4.2.6.8 and 6.1.1.4'
H H 0.0000 0.0000 'International Tables Vol C Tables 4.2.6.8 and 6.1.1.4'
Li Li -0.0003 0.0001 'International Tables Vol C Tables 4.2.6.8 and 6.1.1.4'
O O 0.0106 0.0060 'International Tables Vol C Tables 4.2.6.8 and 6.1.1.4'
Cl Cl 0.1484 0.1585 'International Tables Vol C Tables 4.2.6.8 and 6.1.1.4'

loop_
_geom_angle_atom_site_label_1
_geom_angle_atom_site_label_2
_geom_angle_atom_site_label_3
_geom_angle_site_symmetry_1
_geom_angle_site_symmetry_3
_geom_angle
_geom_angle_publ_flag
O1 Li1 O2 . 2_654 109.56(5) y
O1 Li1 Cl1 . 4 105.79(4) y
O2 Li1 Cl1 2_654 4 106.16(4) y
O1 Li1 Cl1 . . 106.08(4) y
O2 Li1 Cl1 2_654 . 108.97(4) y
Cl1 Li1 Cl1 4 . 119.99(4) y
Li1 Cl1 Li1 4_455 . 125.22(3) y
C4 O1 C1 . . 110.14(4) ?
C4 O1 Li1 . . 121.09(4) ?
C1 O1 Li1 . . 124.64(4) ?
C3 O2 C2 . . 109.04(4) ?
C3 O2 Li1 . 2_655 122.64(4) ?
C2 O2 Li1 . 2_655 119.69(4) ?
O1 C1 C2 . . 110.35(4) ?
O1 C1 H1A . . 109.6 ?
C2 C1 H1A . . 109.6 ?
O1 C1 H1B . . 109.6 ?
C2 C1 H1B . . 109.6 ?
H1A C1 H1B . . 108.1 ?
O2 C2 C1 . . 110.43(4) ?
O2 C2 H2A . . 109.6 ?
C1 C2 H2A . . 109.6 ?
O2 C2 H2B . . 109.6 ?
C1 C2 H2B . . 109.6 ?
H2A C2 H2B . . 108.1 ?
O2 C3 C4 . . 109.87(4) ?
O2 C3 H3A . . 109.7 ?
C4 C3 H3A . . 109.7 ?
O2 C3 H3B . . 109.7 ?
C4 C3 H3B . . 109.7 ?
H3A C3 H3B . . 108.2 ?
O1 C4 C3 . . 110.51(4) ?
O1 C4 H4A . . 109.5 ?
C3 C4 H4A . . 109.5 ?
O1 C4 H4B . . 109.5 ?
C3 C4 H4B . . 109.5 ?
H4A C4 H4B . . 108.1 ?

loop_
_geom_bond_atom_site_label_1
_geom_bond_atom_site_label_2
_geom_bond_site_symmetry_2
_geom_bond_distance
_geom_bond_publ_flag
Li1 O1 . 1.9574(10) y
Li1 O2 2_654 1.9981(11) y
Li1 Cl1 4 2.3115(10) y
Li1 Cl1 . 2.3270(11) y
Cl1 Li1 4_455 2.3116(10) ?
O1 C4 . 1.4377(7) ?
O1 C1 . 1.4401(7) ?
O2 C3 . 1.4385(6) ?
O2 C2 . 1.4400(6) ?
O2 Li1 2_655 1.9981(11) ?
C1 C2 . 1.5112(8) ?
C1 H1A . 0.9900 ?
C1 H1B . 0.9900 ?
C2 H2A . 0.9900 ?
C2 H2B . 0.9900 ?
C3 C4 . 1.5117(8) ?
C3 H3A . 0.9900 ?
C3 H3B . 0.9900 ?
C4 H4A . 0.9900 ?
C4 H4B . 0.9900 ?
